data_4125138
loop_
_publ_author_name
'Yuan, Shuai'
'Chen, Ying-Pin'
'Qin, Jun-Sheng'
'Lu, Weigang'
'Zou, Lanfang'
'Zhang, Qiang'
'Wang, Xuan'
'Sun, Xing'
'Zhou, Hong-Cai'

_publ_section_title
;
 Linker Installation: Engineering Pore Environment with Precisely Placed
 Functionalities in Zirconium MOFs.
;
_journal_issue 28
_journal_name_full 'Journal of the American Chemical Society'
_journal_page_first 8912
_journal_page_last 8919
_journal_paper_doi 10.1021/jacs.6b04501
_journal_volume 138
_journal_year 2016
_chemical_formula_moiety '[Zr6 O8 O4] [(C16 H12 O4)4] [C4 H2 O4]'
_chemical_formula_sum 'C68 H50 O32 Zr6'
_chemical_formula_weight 1926.40
_chemical_name_systematic
; 
 ? 
;
_space_group_IT_number 138
_symmetry_cell_setting tetragonal
_symmetry_space_group_name_Hall '-P 4ac 2ac'
_symmetry_space_group_name_H-M 'P 42/n c m :2'
_atom_sites_solution_hydrogens geom
_atom_sites_solution_primary direct
_atom_sites_solution_secondary difmap
_audit_creation_method SHELXL-97
_cell_angle_alpha 90.00
_cell_angle_beta 90.00
_cell_angle_gamma 90.00
_cell_formula_units_Z 4
_cell_length_a 35.053(17)
_cell_length_b 35.053
_cell_length_c 12.665(6)
_cell_measurement_reflns_used 2279
_cell_measurement_temperature 110(2)
_cell_measurement_theta_max 18.9164
_cell_measurement_theta_min 2.3241
_cell_volume 15562(11)
_computing_cell_refinement 'SAINT+ ver. (Bruker, 2001)'
_computing_data_collection 'APEX2  (Bruker, 2008)'
_computing_data_reduction 'SAINT+ ver. (Bruker, 2001)'
_computing_molecular_graphics 'SHELXTL (Sheldrick, 2008)'
_computing_publication_material 'SHELXTL (Sheldrick, 2008)'
_computing_structure_refinement 'SHELXL-97 (Sheldrick, 2008)'
_computing_structure_solution 'SHELXS-97 (Sheldrick, 2008)'
_diffrn_ambient_temperature 110(2)
_diffrn_measured_fraction_theta_full 0.990
_diffrn_measured_fraction_theta_max 0.990
_diffrn_measurement_device_type 'Bruker SMART APEX II CCD area detector'
_diffrn_measurement_method 'phi and omega scans'
_diffrn_radiation_monochromator graphite
_diffrn_radiation_source 'fine-focus sealed tube'
_diffrn_radiation_type MoK\a
_diffrn_radiation_wavelength 0.71073
_diffrn_reflns_av_R_equivalents 0.2091
_diffrn_reflns_av_sigmaI/netI 0.1529
_diffrn_reflns_limit_h_max 26
_diffrn_reflns_limit_h_min -45
_diffrn_reflns_limit_k_max 44
_diffrn_reflns_limit_k_min -45
_diffrn_reflns_limit_l_max 16
_diffrn_reflns_limit_l_min -16
_diffrn_reflns_number 88487
_diffrn_reflns_theta_full 27.53
_diffrn_reflns_theta_max 27.53
_diffrn_reflns_theta_min 1.81
_exptl_absorpt_coefficient_mu 0.429
_exptl_absorpt_correction_T_max 0.9584
_exptl_absorpt_correction_T_min 0.9584
_exptl_absorpt_correction_type multi-scan
_exptl_absorpt_process_details 'SADABS (Sheldrick, 2008)'
_exptl_crystal_colour Colorless
_exptl_crystal_density_diffrn 0.822
_exptl_crystal_density_meas ?
_exptl_crystal_density_method 'not measured'
_exptl_crystal_description Blocky
_exptl_crystal_F_000 3816
_exptl_crystal_size_max 0.10
_exptl_crystal_size_mid 0.10
_exptl_crystal_size_min 0.10
_platon_squeeze_details
;
;
_refine_diff_density_max 1.047
_refine_diff_density_min -1.000
_refine_diff_density_rms 0.099
_refine_ls_extinction_method none
_refine_ls_goodness_of_fit_ref 1.003
_refine_ls_hydrogen_treatment constr
_refine_ls_matrix_type full
_refine_ls_number_parameters 231
_refine_ls_number_reflns 9094
_refine_ls_number_restraints 36
_refine_ls_restrained_S_all 1.001
_refine_ls_R_factor_all 0.1440
_refine_ls_R_factor_gt 0.0616
_refine_ls_shift/su_max 0.001
_refine_ls_shift/su_mean 0.000
_refine_ls_structure_factor_coef Fsqd
_refine_ls_weighting_details 'calc w=1/[\s^2^(Fo^2^)+(0.0300P)^2^+7.9000P] where P=(Fo^2^+2Fc^2^)/3'
_refine_ls_weighting_scheme calc
_refine_ls_wR_factor_gt 0.1114
_refine_ls_wR_factor_ref 0.1247
_reflns_number_gt 4696
_reflns_number_total 9094
_reflns_threshold_expression >2sigma(I)
_cod_data_source_file ja6b04501_si_002.cif
_cod_data_source_block Compound1
_cod_depositor_comments
;
The following automatic conversions were performed:

'_symmetry_cell_setting' value 'Tetragonal' changed to 'tetragonal'
according to
/usr/data/users/saulius/crontab/automatic-downloads/rss-feeds/ACS/lib/dictionaries/cif_core.dic
dictionary named 'cif_core.dic' version 2.4.2 from 2011-04-26.

'_exptl_crystal_density_meas' value 'not measured' was changed to '?'
- the value is perceived as not measured.

Automatic conversion script
Id: cif_fix_values 4268 2015-11-12 08:31:59Z antanas 

 Adding full bibliography for 4125130--4125148.cif.
;
_cod_original_cell_volume 15561(11)
_cod_original_sg_symbol_H-M P42/ncm
_cod_database_code 4125138

loop_
_symmetry_equiv_pos_as_xyz
'x, y, z'
'-y+1/2, x, z+1/2'
'-x+1/2, -y+1/2, z'
'y, -x+1/2, z+1/2'
'x+1/2, -y, -z+1/2'
'-x, y+1/2, -z+1/2'
'y+1/2, x+1/2, -z'
'-y, -x, -z'
'-x, -y, -z'
'y-1/2, -x, -z-1/2'
'x-1/2, y-1/2, -z'
'-y, x-1/2, -z-1/2'
'-x-1/2, y, z-1/2'
'x, -y-1/2, z-1/2'
'-y-1/2, -x-1/2, z'
'y, x, z'

loop_
_atom_site_label
_atom_site_type_symbol
_atom_site_fract_x
_atom_site_fract_y
_atom_site_fract_z
_atom_site_U_iso_or_equiv
_atom_site_adp_type
_atom_site_occupancy
_atom_site_symmetry_multiplicity
_atom_site_calc_flag
_atom_site_refinement_flags
_atom_site_disorder_assembly
_atom_site_disorder_group
Zr1 Zr 0.538030(12) 0.538030(12) 0.62839(5) 0.01688(16) Uani 1 2 d S . .
Zr2 Zr 0.467858(12) 0.467858(12) 0.65183(5) 0.01673(16) Uani 1 2 d S . .
Zr3 Zr 0.549689(12) 0.450311(12) 0.5000 0.01762(15) Uani 1 2 d S . .
O1 O 0.51366(10) 0.59450(9) 0.6815(3) 0.0350(10) Uani 1 1 d . . .
O2 O 0.45753(10) 0.60091(9) 0.5964(3) 0.0282(9) Uani 1 1 d . . .
O3 O 0.50549(10) 0.91408(9) 0.7872(3) 0.0299(9) Uani 1 1 d . . .
O4 O 0.45319(10) 0.90332(9) 0.8880(3) 0.0316(9) Uani 1 1 d . . .
O5 O 0.52885(10) 0.52885(10) 0.7991(3) 0.0296(12) Uani 1 2 d S . .
O6 O 0.48391(10) 0.48391(10) 0.8133(4) 0.0317(13) Uani 1 2 d S . .
O7 O 0.52721(10) 0.47840(10) 0.6338(3) 0.0579(12) Uani 1 1 d . . .
O8 O 0.58283(10) 0.58283(10) 0.6056(5) 0.0520(17) Uani 1 2 d S . .
O9 O 0.42285(10) 0.42285(10) 0.6506(5) 0.0510(16) Uani 1 2 d S . .
O10 O 0.43891(12) 0.48785(9) 0.5119(3) 0.0565(12) Uani 1 1 d . . .
C1 C 0.48487(10) 0.61329(14) 0.6545(3) 0.0298(13) Uani 1 1 d D . .
C2 C 0.48432(11) 0.65485(9) 0.6782(2) 0.0651(9) Uani 1 1 d D C .
C3 C 0.51254(11) 0.67173(11) 0.7397(4) 0.0651(9) Uani 1 1 d D . .
H3 H 0.5327 0.6567 0.7675 0.078 Uiso 1 1 calc R A 1
C5 C 0.48172(10) 0.73270(9) 0.7198(2) 0.0651(9) Uani 1 1 d D . .
C7 C 0.45482(11) 0.67692(11) 0.6376(4) 0.0651(9) Uani 1 1 d D . .
H7 H 0.4355 0.6654 0.5956 0.078 Uiso 1 1 calc R B 1
C4 C 0.51123(10) 0.71065(11) 0.7605(3) 0.0651(9) Uani 0.50 1 d PD C 1
C8 C 0.5427(2) 0.7272(4) 0.8277(6) 0.158(8) Uani 0.50 1 d PD C 1
H8A H 0.5605 0.7068 0.8478 0.237 Uiso 0.50 1 calc PR C 1
H8B H 0.5318 0.7386 0.8915 0.237 Uiso 0.50 1 calc PR C 1
H8C H 0.5564 0.7468 0.7876 0.237 Uiso 0.50 1 calc PR C 1
C6 C 0.45351(11) 0.71583(11) 0.6584(4) 0.0651(9) Uani 0.50 1 d PD C 1
H6A H 0.4333 0.7309 0.6306 0.078 Uiso 0.50 1 calc PR C 1
C4' C 0.5105(3) 0.7096(3) 0.7697(8) 0.0651(9) Uani 0.50 1 d PD C 2
H4'A H 0.5273 0.7199 0.8211 0.078 Uiso 0.50 1 calc PR C 2
C6' C 0.4551(3) 0.7194(3) 0.6515(8) 0.0651(9) Uani 0.50 1 d PD C 2
C9 C 0.4246(4) 0.7426(4) 0.5971(13) 0.158(8) Uani 0.50 1 d PD C 2
H9A H 0.4286 0.7697 0.6122 0.237 Uiso 0.50 1 calc PR C 2
H9B H 0.3995 0.7348 0.6230 0.237 Uiso 0.50 1 calc PR C 2
H9C H 0.4260 0.7384 0.5207 0.237 Uiso 0.50 1 calc PR C 2
C11 C 0.47719(14) 0.89330(16) 0.8215(4) 0.0384(15) Uani 1 1 d D . .
C12 C 0.47938(9) 0.85172(8) 0.7926(3) 0.0389(15) Uani 1 1 d D . .
C13 C 0.50514(10) 0.83818(9) 0.7180(3) 0.061(2) Uani 1 1 d D C .
H13 H 0.5221 0.8553 0.6837 0.074 Uiso 1 1 calc R . .
C14 C 0.50615(10) 0.79951(10) 0.6937(3) 0.069(2) Uani 1 1 d D . .
C15 C 0.48139(9) 0.77440(8) 0.7440(3) 0.0520(18) Uani 1 1 d D C .
C16 C 0.45563(10) 0.78797(10) 0.8185(3) 0.084(3) Uani 1 1 d D . .
H16 H 0.4387 0.7708 0.8529 0.101 Uiso 1 1 calc R C .
C17 C 0.45461(11) 0.82663(10) 0.8428(3) 0.074(2) Uani 1 1 d D C .
H17 H 0.4370 0.8359 0.8937 0.089 Uiso 1 1 calc R . .
C18 C 0.5354(3) 0.7853(3) 0.6096(7) 0.232(8) Uani 1 1 d D C .
H18B H 0.5603 0.7816 0.6435 0.349 Uiso 1 1 d R . .
H18C H 0.5380 0.8036 0.5516 0.349 Uiso 1 1 d R . .
H18A H 0.5262 0.7608 0.5819 0.349 Uiso 1 1 d R . .
C21 C 0.50731(16) 0.50731(16) 0.8535(7) 0.038(2) Uani 1 2 d S . .
C22 C 0.51034(14) 0.51034(14) 0.9669(5) 0.032(2) Uani 1 2 d S . .
H22 H 0.5281 0.5281 0.9954 0.038 Uiso 1 2 calc SR . .

loop_
_atom_site_aniso_label
_atom_site_aniso_U_11
_atom_site_aniso_U_22
_atom_site_aniso_U_33
_atom_site_aniso_U_23
_atom_site_aniso_U_13
_atom_site_aniso_U_12
Zr1 0.0145(2) 0.0145(2) 0.0216(3) -0.0005(2) -0.0005(2) -0.0016(3)
Zr2 0.0153(2) 0.0153(2) 0.0197(3) 0.0002(2) 0.0002(2) -0.0019(3)
Zr3 0.0124(2) 0.0124(2) 0.0280(4) 0.0003(2) 0.0003(2) 0.0005(3)
O1 0.038(2) 0.019(2) 0.048(2) -0.0078(18) -0.0021(19) -0.0005(18)
O2 0.028(2) 0.0192(19) 0.037(2) -0.0041(16) 0.0012(18) 0.0023(16)
O3 0.032(2) 0.014(2) 0.044(2) -0.0120(16) 0.0061(18) -0.0034(17)
O4 0.029(2) 0.022(2) 0.044(2) -0.0118(17) 0.0007(19) 0.0049(17)
O5 0.0333(19) 0.0333(19) 0.022(3) 0.0016(17) 0.0016(17) -0.004(3)
O6 0.032(2) 0.032(2) 0.031(3) -0.0012(17) -0.0012(17) -0.010(3)
O7 0.030(2) 0.022(2) 0.122(4) -0.030(2) 0.035(2) -0.0107(16)
O8 0.026(2) 0.026(2) 0.103(5) 0.007(2) 0.007(2) -0.008(3)
O9 0.035(2) 0.035(2) 0.084(5) 0.002(2) 0.002(2) -0.009(3)
O10 0.130(4) 0.015(2) 0.025(2) 0.0012(18) -0.004(2) 0.024(2)
C1 0.019(3) 0.025(3) 0.045(4) -0.011(3) 0.004(3) 0.004(2)
C2 0.067(2) 0.0262(16) 0.102(2) -0.0228(16) -0.0268(17) 0.0045(14)
C3 0.067(2) 0.0262(16) 0.102(2) -0.0228(16) -0.0268(17) 0.0045(14)
C5 0.067(2) 0.0262(16) 0.102(2) -0.0228(16) -0.0268(17) 0.0045(14)
C7 0.067(2) 0.0262(16) 0.102(2) -0.0228(16) -0.0268(17) 0.0045(14)
C4 0.067(2) 0.0262(16) 0.102(2) -0.0228(16) -0.0268(17) 0.0045(14)
C8 0.117(11) 0.061(8) 0.30(2) -0.053(10) -0.148(13) 0.025(7)
C6 0.067(2) 0.0262(16) 0.102(2) -0.0228(16) -0.0268(17) 0.0045(14)
C4' 0.067(2) 0.0262(16) 0.102(2) -0.0228(16) -0.0268(17) 0.0045(14)
C6' 0.067(2) 0.0262(16) 0.102(2) -0.0228(16) -0.0268(17) 0.0045(14)
C9 0.117(11) 0.061(8) 0.30(2) -0.053(10) -0.148(13) 0.025(7)
C11 0.049(4) 0.031(4) 0.035(4) -0.008(3) -0.005(3) -0.007(3)
C12 0.045(4) 0.013(3) 0.059(4) -0.014(3) 0.003(3) -0.002(3)
C13 0.074(5) 0.031(4) 0.079(5) -0.020(3) 0.035(4) -0.002(4)
C14 0.087(6) 0.025(4) 0.095(6) -0.021(4) 0.038(5) 0.004(4)
C15 0.075(5) 0.023(4) 0.058(4) -0.023(3) 0.014(4) -0.008(3)
C16 0.111(7) 0.027(4) 0.115(6) -0.021(4) 0.047(5) -0.027(4)
C17 0.073(5) 0.022(4) 0.127(7) -0.019(4) 0.053(5) -0.008(3)
C18 0.327(19) 0.088(8) 0.282(16) -0.054(9) 0.196(14) 0.023(10)
C21 0.037(3) 0.037(3) 0.041(5) 0.005(3) 0.005(3) 0.000(4)
C22 0.033(3) 0.033(3) 0.031(5) -0.004(2) -0.004(2) -0.013(3)

loop_
_atom_type_symbol
_atom_type_description
_atom_type_scat_dispersion_real
_atom_type_scat_dispersion_imag
_atom_type_scat_source
Zr Zr -2.9673 0.5597 'International Tables Vol C Tables 4.2.6.8 and 6.1.1.4'
C C 0.0033 0.0016 'International Tables Vol C Tables 4.2.6.8 and 6.1.1.4'
O O 0.0106 0.0060 'International Tables Vol C Tables 4.2.6.8 and 6.1.1.4'
H H 0.0000 0.0000 'International Tables Vol C Tables 4.2.6.8 and 6.1.1.4'

loop_
_geom_angle_atom_site_label_1
_geom_angle_atom_site_label_2
_geom_angle_atom_site_label_3
_geom_angle
_geom_angle_site_symmetry_1
_geom_angle_site_symmetry_3
O7 Zr1 O7 69.39(19) 16 .
O7 Zr1 O10 71.29(14) 16 8_666
O7 Zr1 O10 108.70(17) . 8_666
O7 Zr1 O10 108.71(17) 16 9_666
O7 Zr1 O10 71.29(14) . 9_666
O10 Zr1 O10 68.60(19) 8_666 9_666
O7 Zr1 O5 78.42(15) 16 .
O7 Zr1 O5 78.42(15) . .
O10 Zr1 O5 143.23(10) 8_666 .
O10 Zr1 O5 143.23(10) 9_666 .
O7 Zr1 O8 144.97(9) 16 .
O7 Zr1 O8 144.97(9) . .
O10 Zr1 O8 85.74(17) 8_666 .
O10 Zr1 O8 85.74(17) 9_666 .
O5 Zr1 O8 109.3(2) . .
O7 Zr1 O1 141.71(13) 16 16
O7 Zr1 O1 76.99(14) . 16
O10 Zr1 O1 139.22(13) 8_666 16
O10 Zr1 O1 75.96(14) 9_666 16
O5 Zr1 O1 77.36(11) . 16
O8 Zr1 O1 71.88(11) . 16
O7 Zr1 O1 76.98(13) 16 .
O7 Zr1 O1 141.71(13) . .
O10 Zr1 O1 75.96(14) 8_666 .
O10 Zr1 O1 139.23(13) 9_666 .
O5 Zr1 O1 77.35(11) . .
O8 Zr1 O1 71.89(11) . .
O1 Zr1 O1 125.05(18) 16 .
O7 Zr1 Zr2 34.78(9) 16 .
O7 Zr1 Zr2 34.78(9) . .
O10 Zr1 Zr2 92.16(11) 8_666 .
O10 Zr1 Zr2 92.16(11) 9_666 .
O5 Zr1 Zr2 73.24(13) . .
O8 Zr1 Zr2 177.46(17) . .
O1 Zr1 Zr2 109.01(10) 16 .
O1 Zr1 Zr2 109.01(10) . .
O7 Zr1 Zr3 34.15(10) 16 9_666
O7 Zr1 Zr3 88.46(11) . 9_666
O10 Zr1 Zr3 37.14(9) 8_666 9_666
O10 Zr1 Zr3 89.74(11) 9_666 9_666
O5 Zr1 Zr3 110.09(9) . 9_666
O8 Zr1 Zr3 118.28(10) . 9_666
O1 Zr1 Zr3 162.17(9) 16 9_666
O1 Zr1 Zr3 72.78(9) . 9_666
Zr2 Zr1 Zr3 60.21(2) . 9_666
O7 Zr1 Zr3 88.46(11) 16 .
O7 Zr1 Zr3 34.15(10) . .
O10 Zr1 Zr3 89.75(11) 8_666 .
O10 Zr1 Zr3 37.14(9) 9_666 .
O5 Zr1 Zr3 110.09(9) . .
O8 Zr1 Zr3 118.28(10) . .
O1 Zr1 Zr3 72.78(9) 16 .
O1 Zr1 Zr3 162.17(9) . .
Zr2 Zr1 Zr3 60.207(19) . .
Zr3 Zr1 Zr3 89.39(2) 9_666 .
O7 Zr1 Zr2 87.99(12) 16 9_666
O7 Zr1 Zr2 87.99(12) . 9_666
O10 Zr1 Zr2 34.37(10) 8_666 9_666
O10 Zr1 Zr2 34.37(10) 9_666 9_666
O5 Zr1 Zr2 163.42(13) . 9_666
O8 Zr1 Zr2 87.28(17) . 9_666
O1 Zr1 Zr2 109.01(9) 16 9_666
O1 Zr1 Zr2 109.01(9) . 9_666
Zr2 Zr1 Zr2 90.18(2) . 9_666
Zr3 Zr1 Zr2 59.547(18) 9_666 9_666
Zr3 Zr1 Zr2 59.548(16) . 9_666
O7 Zr2 O7 69.39(19) . 16
O7 Zr2 O10 71.08(14) . 16
O7 Zr2 O10 108.39(17) 16 16
O7 Zr2 O10 108.39(17) . .
O7 Zr2 O10 71.08(14) 16 .
O10 Zr2 O10 68.38(19) 16 .
O7 Zr2 O6 78.72(15) . .
O7 Zr2 O6 78.72(15) 16 .
O10 Zr2 O6 143.34(10) 16 .
O10 Zr2 O6 143.34(10) . .
O7 Zr2 O3 77.01(13) . 6_646
O7 Zr2 O3 141.99(13) 16 6_646
O10 Zr2 O3 75.64(14) 16 6_646
O10 Zr2 O3 138.74(13) . 6_646
O6 Zr2 O3 77.75(11) . 6_646
O7 Zr2 O3 141.99(13) . 10_567
O7 Zr2 O3 77.01(13) 16 10_567
O10 Zr2 O3 138.74(13) 16 10_567
O10 Zr2 O3 75.63(14) . 10_567
O6 Zr2 O3 77.75(11) . 10_567
O3 Zr2 O3 125.65(18) 6_646 10_567
O7 Zr2 O9 144.53(9) . .
O7 Zr2 O9 144.53(10) 16 .
O10 Zr2 O9 83.78(17) 16 .
O10 Zr2 O9 83.77(17) . .
O6 Zr2 O9 111.7(2) . .
O3 Zr2 O9 72.68(11) 6_646 .
O3 Zr2 O9 72.68(11) 10_567 .
O7 Zr2 Zr1 34.78(9) . .
O7 Zr2 Zr1 34.78(9) 16 .
O10 Zr2 Zr1 91.87(11) 16 .
O10 Zr2 Zr1 91.87(11) . .
O6 Zr2 Zr1 73.62(13) . .
O3 Zr2 Zr1 109.16(9) 6_646 .
O3 Zr2 Zr1 109.16(9) 10_567 .
O9 Zr2 Zr1 174.73(16) . .
O7 Zr2 Zr3 88.31(11) . 9_666
O7 Zr2 Zr3 34.02(10) 16 9_666
O10 Zr2 Zr3 89.50(11) 16 9_666
O10 Zr2 Zr3 37.07(9) . 9_666
O6 Zr2 Zr3 110.25(9) . 9_666
O3 Zr2 Zr3 161.76(9) 6_646 9_666
O3 Zr2 Zr3 72.56(9) 10_567 9_666
O9 Zr2 Zr3 116.77(10) . 9_666
Zr1 Zr2 Zr3 60.05(2) . 9_666
O7 Zr2 Zr3 34.02(10) . .
O7 Zr2 Zr3 88.31(11) 16 .
O10 Zr2 Zr3 37.07(9) 16 .
O10 Zr2 Zr3 89.50(11) . .
O6 Zr2 Zr3 110.25(9) . .
O3 Zr2 Zr3 72.56(9) 6_646 .
O3 Zr2 Zr3 161.76(9) 10_567 .
O9 Zr2 Zr3 116.77(10) . .
Zr1 Zr2 Zr3 60.05(2) . .
Zr3 Zr2 Zr3 89.21(3) 9_666 .
O7 Zr2 Zr1 87.70(12) . 9_666
O7 Zr2 Zr1 87.70(12) 16 9_666
O10 Zr2 Zr1 34.26(10) 16 9_666
O10 Zr2 Zr1 34.26(10) . 9_666
O6 Zr2 Zr1 163.44(13) . 9_666
O3 Zr2 Zr1 108.58(9) 6_646 9_666
O3 Zr2 Zr1 108.58(9) 10_567 9_666
O9 Zr2 Zr1 84.90(16) . 9_666
Zr1 Zr2 Zr1 89.82(2) . 9_666
Zr3 Zr2 Zr1 59.395(19) 9_666 9_666
Zr3 Zr2 Zr1 59.40(2) . 9_666
O7 Zr3 O7 107.2(2) . 8_666
O7 Zr3 O2 78.71(14) . 16
O7 Zr3 O2 141.98(13) 8_666 16
O7 Zr3 O2 141.98(13) . 9_666
O7 Zr3 O2 78.71(14) 8_666 9_666
O2 Zr3 O2 120.14(18) 16 9_666
O7 Zr3 O4 79.20(15) . 6_646
O7 Zr3 O4 141.58(13) 8_666 6_646
O2 Zr3 O4 76.22(12) 16 6_646
O2 Zr3 O4 74.74(12) 9_666 6_646
O7 Zr3 O4 141.59(13) . 2_654
O7 Zr3 O4 79.20(15) 8_666 2_654
O2 Zr3 O4 74.74(13) 16 2_654
O2 Zr3 O4 76.22(12) 9_666 2_654
O4 Zr3 O4 119.68(19) 6_646 2_654
O7 Zr3 O10 70.34(14) . 16
O7 Zr3 O10 70.42(14) 8_666 16
O2 Zr3 O10 142.06(13) 16 16
O2 Zr3 O10 77.06(14) 9_666 16
O4 Zr3 O10 76.88(14) 6_646 16
O4 Zr3 O10 142.72(13) 2_654 16
O7 Zr3 O10 70.42(14) . 9_666
O7 Zr3 O10 70.34(14) 8_666 9_666
O2 Zr3 O10 77.06(14) 16 9_666
O2 Zr3 O10 142.06(13) 9_666 9_666
O4 Zr3 O10 142.72(13) 6_646 9_666
O4 Zr3 O10 76.88(14) 2_654 9_666
O10 Zr3 O10 111.1(2) 16 9_666
O7 Zr3 Zr1 34.39(10) . .
O7 Zr3 Zr1 89.46(11) 8_666 .
O2 Zr3 Zr1 74.63(9) 16 .
O2 Zr3 Zr1 165.22(9) 9_666 .
O4 Zr3 Zr1 110.89(10) 6_646 .
O4 Zr3 Zr1 110.50(10) 2_654 .
O10 Zr3 Zr1 90.72(11) 16 .
O10 Zr3 Zr1 36.04(10) 9_666 .
O7 Zr3 Zr1 89.46(11) . 9_666
O7 Zr3 Zr1 34.39(10) 8_666 9_666
O2 Zr3 Zr1 165.22(9) 16 9_666
O2 Zr3 Zr1 74.63(9) 9_666 9_666
O4 Zr3 Zr1 110.49(10) 6_646 9_666
O4 Zr3 Zr1 110.89(10) 2_654 9_666
O10 Zr3 Zr1 36.04(10) 16 9_666
O10 Zr3 Zr1 90.72(11) 9_666 9_666
Zr1 Zr3 Zr1 90.61(2) . 9_666
O7 Zr3 Zr2 34.25(10) . .
O7 Zr3 Zr2 89.61(12) 8_666 .
O2 Zr3 Zr2 110.19(10) 16 .
O2 Zr3 Zr2 110.83(9) 9_666 .
O4 Zr3 Zr2 74.78(10) 6_646 .
O4 Zr3 Zr2 165.51(10) 2_654 .
O10 Zr3 Zr2 36.09(10) 16 .
O10 Zr3 Zr2 90.76(11) 9_666 .
Zr1 Zr3 Zr2 59.742(19) . .
Zr1 Zr3 Zr2 61.06(4) 9_666 .
O7 Zr3 Zr2 89.61(11) . 9_666
O7 Zr3 Zr2 34.26(10) 8_666 9_666
O2 Zr3 Zr2 110.82(9) 16 9_666
O2 Zr3 Zr2 110.19(9) 9_666 9_666
O4 Zr3 Zr2 165.51(10) 6_646 9_666
O4 Zr3 Zr2 74.78(10) 2_654 9_666
O10 Zr3 Zr2 90.76(11) 16 9_666
O10 Zr3 Zr2 36.09(10) 9_666 9_666
Zr1 Zr3 Zr2 61.06(3) . 9_666
Zr1 Zr3 Zr2 59.744(18) 9_666 9_666
Zr2 Zr3 Zr2 90.79(3) . 9_666
C1 O1 Zr1 133.2(3) . .
C1 O2 Zr3 133.2(3) . 9_666
C11 O3 Zr2 132.2(3) . 12_667
C11 O4 Zr3 133.5(3) . 4_565
C21 O5 Zr1 134.7(5) . .
C21 O6 Zr2 135.0(5) . .
Zr3 O7 Zr2 111.73(18) . .
Zr3 O7 Zr1 111.47(18) . .
Zr2 O7 Zr1 110.44(14) . .
Zr1 O10 Zr2 111.36(16) 9_666 .
Zr1 O10 Zr3 106.81(16) 9_666 9_666
Zr2 O10 Zr3 106.84(16) . 9_666
O1 C1 O2 125.4(5) . .
O1 C1 C2 118.0(4) . .
O2 C1 C2 115.9(4) . .
C7 C2 C3 119.98(17) . .
C7 C2 C1 118.7(3) . .
C3 C2 C1 121.4(3) . .
C4' C3 C4 5.2(5) . .
C4' C3 C2 121.7(6) . .
C4 C3 C2 119.99(11) . .
C4' C3 H3 118.1 . .
C4 C3 H3 120.0 . .
C2 C3 H3 120.0 . .
C6' C5 C4 123.8(5) . .
C6' C5 C6 6.6(5) . .
C4 C5 C6 119.99(9) . .
C6' C5 C4' 124.6(7) . .
C4 C5 C4' 4.7(4) . .
C6 C5 C4' 120.2(5) . .
C6' C5 C15 117.6(5) . .
C4 C5 C15 118.29(18) . .
C6 C5 C15 121.72(18) . .
C4' C5 C15 117.8(5) . .
C6 C7 C2 120.02(17) . .
C6 C7 C6' 4.8(4) . .
C2 C7 C6' 120.3(5) . .
C6 C7 H7 120.0 . .
C2 C7 H7 120.0 . .
C6' C7 H7 119.5 . .
C3 C4 C5 120.01(9) . .
C3 C4 C8 117.3(6) . .
C5 C4 C8 122.7(6) . .
C4 C8 H8A 109.5 . .
C4 C8 H8B 109.5 . .
H8A C8 H8B 109.5 . .
C4 C8 H8C 109.5 . .
H8A C8 H8C 109.5 . .
H8B C8 H8C 109.5 . .
C7 C6 C5 120.01(12) . .
C7 C6 H6A 120.0 . .
C5 C6 H6A 120.0 . .
C3 C4' C5 117.2(9) . .
C3 C4' H4'A 121.4 . .
C5 C4' H4'A 121.4 . .
C5 C6' C9 126.3(10) . .
C5 C6' C7 114.9(8) . .
C9 C6' C7 118.6(10) . .
C6' C9 H9A 109.5 . .
C6' C9 H9B 109.5 . .
H9A C9 H9B 109.5 . .
C6' C9 H9C 109.5 . .
H9A C9 H9C 109.5 . .
H9B C9 H9C 109.5 . .
O4 C11 O3 125.7(5) . .
O4 C11 C12 118.3(5) . .
O3 C11 C12 114.9(5) . .
C17 C12 C13 120.03(16) . .
C17 C12 C11 118.0(3) . .
C13 C12 C11 122.0(3) . .
C12 C13 C14 119.99(11) . .
C12 C13 H13 120.0 . .
C14 C13 H13 120.0 . .
C13 C14 C15 119.98(9) . .
C13 C14 C18 118.7(5) . .
C15 C14 C18 121.4(5) . .
C16 C15 C14 119.99(9) . .
C16 C15 C5 118.64(17) . .
C14 C15 C5 121.37(17) . .
C15 C16 C17 120.04(11) . .
C15 C16 H16 120.0 . .
C17 C16 H16 120.0 . .
C12 C17 C16 119.96(16) . .
C12 C17 H17 120.0 . .
C16 C17 H17 120.0 . .
C14 C18 H18B 109.2 . .
C14 C18 H18C 111.3 . .
H18B C18 H18C 109.5 . .
C14 C18 H18A 107.9 . .
H18B C18 H18A 109.5 . .
H18C C18 H18A 109.5 . .
O5 C21 O6 123.5(8) . .
O5 C21 C22 116.8(7) . .
O6 C21 C22 119.7(7) . .
C22 C22 C21 123.3(9) 9_667 .
C22 C22 H22 118.3 9_667 .
C21 C22 H22 118.3 . .

loop_
_geom_bond_atom_site_label_1
_geom_bond_atom_site_label_2
_geom_bond_distance
_geom_bond_site_symmetry_2
Zr1 O7 2.125(4) 16
Zr1 O7 2.125(4) .
Zr1 O10 2.153(4) 8_666
Zr1 O10 2.153(4) 9_666
Zr1 O5 2.210(4) .
Zr1 O8 2.240(5) .
Zr1 O1 2.258(3) 16
Zr1 O1 2.258(3) .
Zr1 Zr2 3.4912(13) .
Zr1 Zr3 3.5022(15) 9_666
Zr1 Zr3 3.5022(7) .
Zr1 Zr2 3.561(2) 9_666
Zr2 O7 2.125(4) .
Zr2 O7 2.125(4) 16
Zr2 O10 2.159(4) 16
Zr2 O10 2.159(4) .
Zr2 O6 2.195(5) .
Zr2 O3 2.241(3) 6_646
Zr2 O3 2.241(3) 10_567
Zr2 O9 2.231(5) .
Zr2 Zr3 3.5076(8) 9_666
Zr2 Zr3 3.5076(14) .
Zr2 Zr1 3.561(2) 9_666
Zr3 O7 2.112(4) .
Zr3 O7 2.112(4) 8_666
Zr3 O2 2.186(3) 16
Zr3 O2 2.186(3) 9_666
Zr3 O4 2.176(3) 6_646
Zr3 O4 2.176(3) 2_654
Zr3 O10 2.209(3) 16
Zr3 O10 2.209(3) 9_666
Zr3 Zr1 3.5022(15) 9_666
Zr3 Zr2 3.5077(8) 9_666
O1 C1 1.253(5) .
O2 C1 1.284(5) .
O2 Zr3 2.186(3) 9_666
O3 C11 1.305(6) .
O3 Zr2 2.241(3) 12_667
O4 C11 1.241(6) .
O4 Zr3 2.176(3) 4_565
O5 C21 1.271(8) .
O6 C21 1.266(9) .
O10 Zr1 2.153(4) 9_666
O10 Zr3 2.209(3) 9_666
C1 C2 1.488(6) .
C2 C7 1.3902(11) .
C2 C3 1.3906(11) .
C3 C4' 1.381(13) .
C3 C4 1.3902(9) .
C3 H3 0.9500 .
C5 C6' 1.356(12) .
C5 C4 1.3904(10) .
C5 C6 1.3901(10) .
C5 C4' 1.440(14) .
C5 C15 1.493(4) .
C7 C6 1.3899(10) .
C7 C6' 1.498(12) .
C7 H7 0.9500 .
C4 C8 1.5102(11) .
C8 H8A 0.9800 .
C8 H8B 0.9800 .
C8 H8C 0.9800 .
C6 H6A 0.9500 .
C4' H4'A 0.9500 .
C6' C9 1.5101(11) .
C9 H9A 0.9800 .
C9 H9B 0.9800 .
C9 H9C 0.9800 .
C11 C12 1.505(6) .
C12 C17 1.3900(10) .
C12 C13 1.3901(11) .
C13 C14 1.3904(9) .
C13 H13 0.9500 .
C14 C15 1.3905(9) .
C14 C18 1.561(9) .
C15 C16 1.3899(10) .
C16 C17 1.3900(10) .
C16 H16 0.9500 .
C17 H17 0.9500 .
C18 H18B 0.9800 .
C18 H18C 0.9799 .
C18 H18A 0.9801 .
C21 C22 1.444(10) .
C22 C22 1.325(13) 9_667
C22 H22 0.9500 .

loop_
_platon_squeeze_void_nr
_platon_squeeze_void_average_x
_platon_squeeze_void_average_y
_platon_squeeze_void_average_z
_platon_squeeze_void_volume
_platon_squeeze_void_count_electrons
_platon_squeeze_void_content
1 -0.001 0.031 0.963 9643 4055 ' '
